data_4068019
loop_
_publ_author_name
'Ren, Wenshan'
'Zi, Guofu'
'Walter, Marc D.'

_publ_section_title
;
 Synthesis, Structure, and Reactivity of a Thorium Metallocene Containing
 a 2,2&#x2032;-Bipyridyl Ligand
;
_journal_issue 2
_journal_name_full Organometallics
_journal_page_first 672
_journal_paper_doi 10.1021/om201015f
_journal_volume 31
_journal_year 2012
_chemical_formula_moiety 'C59 H79 N Th'
_chemical_formula_sum 'C59 H79 N Th'
_chemical_formula_weight 1034.27
_chemical_name_systematic
;

 ?

;
_space_group_IT_number 14
_symmetry_cell_setting monoclinic
_symmetry_space_group_name_Hall '-P 2ybc'
_symmetry_space_group_name_H-M 'P 1 21/c 1'
_atom_sites_solution_hydrogens geom
_atom_sites_solution_primary direct
_atom_sites_solution_secondary difmap
_audit_creation_method SHELXL-97
_cell_angle_alpha 90.00
_cell_angle_beta 112.644(2)
_cell_angle_gamma 90.00
_cell_formula_units_Z 4
_cell_length_a 10.7290(7)
_cell_length_b 23.1490(14)
_cell_length_c 21.7431(11)
_cell_measurement_reflns_used 7109
_cell_measurement_temperature 150(2)
_cell_measurement_theta_max 27.45
_cell_measurement_theta_min 2.24
_cell_volume 4984.0(5)
_computing_cell_refinement 'Bruker SMART'
_computing_data_collection 'Bruker SMART'
_computing_data_reduction 'Bruker SAINT'
_computing_molecular_graphics 'Bruker SHELXTL'
_computing_publication_material 'Bruker SHELXTL'
_computing_structure_refinement 'SHELXL-97 (Sheldrick, 1997)'
_computing_structure_solution 'SHELXS-97 (Sheldrick, 1990)'
_diffrn_ambient_temperature 150(2)
_diffrn_measured_fraction_theta_full 0.987
_diffrn_measured_fraction_theta_max 0.987
_diffrn_measurement_device_type 'CCD area detector'
_diffrn_measurement_method 'phi and omega scans'
_diffrn_radiation_monochromator graphite
_diffrn_radiation_source 'fine-focus sealed tube'
_diffrn_radiation_type MoK\a
_diffrn_radiation_wavelength 0.71073
_diffrn_reflns_av_R_equivalents 0.0433
_diffrn_reflns_av_sigmaI/netI 0.0552
_diffrn_reflns_limit_h_max 14
_diffrn_reflns_limit_h_min -10
_diffrn_reflns_limit_k_max 30
_diffrn_reflns_limit_k_min -24
_diffrn_reflns_limit_l_max 28
_diffrn_reflns_limit_l_min -28
_diffrn_reflns_number 29665
_diffrn_reflns_theta_full 27.64
_diffrn_reflns_theta_max 27.64
_diffrn_reflns_theta_min 1.76
_exptl_absorpt_coefficient_mu 3.030
_exptl_absorpt_correction_T_max 0.7936
_exptl_absorpt_correction_T_min 0.6269
_exptl_absorpt_correction_type multi-scan
_exptl_absorpt_process_details sadabs
_exptl_crystal_colour colorless
_exptl_crystal_density_diffrn 1.378
_exptl_crystal_density_method 'not measured'
_exptl_crystal_description block
_exptl_crystal_F_000 2120
_exptl_crystal_size_max 0.17
_exptl_crystal_size_mid 0.15
_exptl_crystal_size_min 0.08
_refine_diff_density_max 1.230
_refine_diff_density_min -0.664
_refine_diff_density_rms 0.115
_refine_ls_extinction_method none
_refine_ls_goodness_of_fit_ref 0.998
_refine_ls_hydrogen_treatment constr
_refine_ls_matrix_type full
_refine_ls_number_parameters 568
_refine_ls_number_reflns 11450
_refine_ls_number_restraints 0
_refine_ls_restrained_S_all 0.998
_refine_ls_R_factor_all 0.0421
_refine_ls_R_factor_gt 0.0304
_refine_ls_shift/su_max 0.002
_refine_ls_shift/su_mean 0.000
_refine_ls_structure_factor_coef Fsqd
_refine_ls_weighting_details 'calc w=1/[\s^2^(Fo^2^)+(0.0213P)^2^+0.0000P] where P=(Fo^2^+2Fc^2^)/3'
_refine_ls_weighting_scheme calc
_refine_ls_wR_factor_gt 0.0595
_refine_ls_wR_factor_ref 0.0631
_reflns_number_gt 9391
_reflns_number_total 11450
_reflns_threshold_expression >2sigma(I)
_cod_data_source_file om201015f_si_002.cif
_cod_data_source_block compound7
_cod_depositor_comments
;
The following automatic conversions were performed:

'_symmetry_cell_setting' value 'Monoclinic' changed to 'monoclinic'
according to /home/saulius/struct/CIF-dictionaries/cif_core.dic
dictionary named 'cif_core.dic' version 2.4.1 from 2010-06-29.

Automatic conversion script
Id: cif_fix_values 1715 2011-07-08 13:25:40Z adriana 
;
_cod_original_sg_symbol_H-M P2(1)/c
_cod_database_code 4068019

loop_
_symmetry_equiv_pos_as_xyz
'x, y, z'
'-x, y+1/2, -z+1/2'
'-x, -y, -z'
'x, -y-1/2, z-1/2'

loop_
_atom_site_label
_atom_site_type_symbol
_atom_site_fract_x
_atom_site_fract_y
_atom_site_fract_z
_atom_site_U_iso_or_equiv
_atom_site_adp_type
_atom_site_occupancy
_atom_site_symmetry_multiplicity
_atom_site_calc_flag
_atom_site_refinement_flags
C1 C 0.8071(3) 1.03610(13) 0.16185(15) 0.0132(7) Uani 1 1 d .
C2 C 0.8176(3) 0.97868(14) 0.13785(15) 0.0126(6) Uani 1 1 d .
C3 C 0.6859(3) 0.95452(13) 0.11557(14) 0.0111(6) Uani 1 1 d .
H3 H 0.6631 0.9168 0.0975 0.013 Uiso 1 1 calc R
C4 C 0.5936(3) 0.99399(13) 0.12385(14) 0.0113(6) Uani 1 1 d .
C5 C 0.6702(3) 1.04343(13) 0.15333(14) 0.0108(6) Uani 1 1 d .
H5 H 0.6348 1.0771 0.1658 0.013 Uiso 1 1 calc R
C6 C 0.8982(3) 1.09043(13) 0.17617(15) 0.0148(7) Uani 1 1 d .
C7 C 0.8642(3) 1.13264(14) 0.22210(15) 0.0195(7) Uani 1 1 d .
H7A H 0.8808 1.1139 0.2649 0.029 Uiso 1 1 calc R
H7B H 0.7690 1.1439 0.2012 0.029 Uiso 1 1 calc R
H7C H 0.9212 1.1671 0.2294 0.029 Uiso 1 1 calc R
C8 C 0.8656(4) 1.12246(14) 0.10899(16) 0.0216(8) Uani 1 1 d .
H8A H 0.9154 1.1590 0.1171 0.032 Uiso 1 1 calc R
H8B H 0.7684 1.1303 0.0884 0.032 Uiso 1 1 calc R
H8C H 0.8922 1.0983 0.0791 0.032 Uiso 1 1 calc R
C9 C 1.0510(3) 1.08032(14) 0.20778(16) 0.0175(7) Uani 1 1 d .
H9A H 1.0741 1.0604 0.2505 0.026 Uiso 1 1 calc R
H9B H 1.0980 1.1175 0.2151 0.026 Uiso 1 1 calc R
H9C H 1.0787 1.0565 0.1779 0.026 Uiso 1 1 calc R
C10 C 0.9307(3) 0.94620(13) 0.12371(15) 0.0134(7) Uani 1 1 d .
C11 C 0.9697(3) 0.97976(15) 0.07249(16) 0.0196(7) Uani 1 1 d .
H11A H 0.8885 0.9874 0.0326 0.029 Uiso 1 1 calc R
H11B H 1.0335 0.9568 0.0603 0.029 Uiso 1 1 calc R
H11C H 1.0120 1.0165 0.0920 0.029 Uiso 1 1 calc R
C12 C 1.0581(3) 0.93373(14) 0.18629(15) 0.0163(7) Uani 1 1 d .
H12A H 1.0951 0.9701 0.2090 0.024 Uiso 1 1 calc R
H12B H 1.1256 0.9145 0.1733 0.024 Uiso 1 1 calc R
H12C H 1.0346 0.9086 0.2165 0.024 Uiso 1 1 calc R
C13 C 0.8795(3) 0.88688(13) 0.09265(16) 0.0176(7) Uani 1 1 d .
H13A H 0.8487 0.8646 0.1225 0.026 Uiso 1 1 calc R
H13B H 0.9530 0.8660 0.0861 0.026 Uiso 1 1 calc R
H13C H 0.8043 0.8921 0.0496 0.026 Uiso 1 1 calc R
C14 C 0.4436(3) 0.98389(13) 0.10720(15) 0.0124(6) Uani 1 1 d .
C15 C 0.4274(3) 0.95471(14) 0.16726(15) 0.0170(7) Uani 1 1 d .
H15A H 0.4760 0.9178 0.1766 0.025 Uiso 1 1 calc R
H15B H 0.3314 0.9478 0.1571 0.025 Uiso 1 1 calc R
H15C H 0.4646 0.9799 0.2063 0.025 Uiso 1 1 calc R
C16 C 0.3675(3) 1.04131(13) 0.09394(16) 0.0183(7) Uani 1 1 d .
H16A H 0.4049 1.0660 0.1335 0.027 Uiso 1 1 calc R
H16B H 0.2717 1.0342 0.0839 0.027 Uiso 1 1 calc R
H16C H 0.3773 1.0606 0.0559 0.027 Uiso 1 1 calc R
C17 C 0.3825(3) 0.94470(13) 0.04597(15) 0.0165(7) Uani 1 1 d .
H17A H 0.3904 0.9635 0.0073 0.025 Uiso 1 1 calc R
H17B H 0.2870 0.9377 0.0371 0.025 Uiso 1 1 calc R
H17C H 0.4310 0.9078 0.0545 0.025 Uiso 1 1 calc R
C18 C 0.6625(3) 1.02556(13) 0.34901(15) 0.0121(6) Uani 1 1 d .
C19 C 0.6695(3) 0.96657(13) 0.37182(14) 0.0108(6) Uani 1 1 d .
C20 C 0.8057(3) 0.94844(14) 0.39042(14) 0.0129(6) Uani 1 1 d .
H20 H 0.8384 0.9110 0.4064 0.016 Uiso 1 1 calc R
C21 C 0.8855(3) 0.99378(13) 0.38190(14) 0.0105(6) Uani 1 1 d .
C22 C 0.7962(3) 1.04015(13) 0.35578(14) 0.0133(7) Uani 1 1 d .
H22 H 0.8217 1.0766 0.3441 0.016 Uiso 1 1 calc R
C23 C 0.5589(3) 1.07523(14) 0.33764(15) 0.0142(7) Uani 1 1 d .
C24 C 0.5726(4) 1.11952(14) 0.28758(16) 0.0214(8) Uani 1 1 d .
H24A H 0.5530 1.1006 0.2445 0.032 Uiso 1 1 calc R
H24B H 0.6648 1.1349 0.3044 0.032 Uiso 1 1 calc R
H24C H 0.5086 1.1512 0.2820 0.032 Uiso 1 1 calc R
C25 C 0.5938(4) 1.10636(14) 0.40473(16) 0.0214(8) Uani 1 1 d .
H25A H 0.5357 1.1404 0.3984 0.032 Uiso 1 1 calc R
H25B H 0.6886 1.1185 0.4219 0.032 Uiso 1 1 calc R
H25C H 0.5793 1.0800 0.4366 0.032 Uiso 1 1 calc R
C26 C 0.4087(3) 1.05929(14) 0.30980(17) 0.0205(8) Uani 1 1 d .
H26A H 0.3545 1.0944 0.3044 0.031 Uiso 1 1 calc R
H26B H 0.3908 1.0330 0.3407 0.031 Uiso 1 1 calc R
H26C H 0.3848 1.0403 0.2665 0.031 Uiso 1 1 calc R
C27 C 0.5667(3) 0.92772(14) 0.38588(15) 0.0145(7) Uani 1 1 d .
C28 C 0.5248(4) 0.95564(15) 0.43946(16) 0.0222(8) Uani 1 1 d .
H28A H 0.6056 0.9643 0.4791 0.033 Uiso 1 1 calc R
H28B H 0.4669 0.9289 0.4514 0.033 Uiso 1 1 calc R
H28C H 0.4751 0.9915 0.4219 0.033 Uiso 1 1 calc R
C29 C 0.4409(3) 0.91401(14) 0.32296(16) 0.0174(7) Uani 1 1 d .
H29A H 0.3966 0.9501 0.3025 0.026 Uiso 1 1 calc R
H29B H 0.3780 0.8905 0.3352 0.026 Uiso 1 1 calc R
H29C H 0.4681 0.8927 0.2912 0.026 Uiso 1 1 calc R
C30 C 0.6325(3) 0.86964(14) 0.41520(15) 0.0185(7) Uani 1 1 d .
H30A H 0.6692 0.8516 0.3850 0.028 Uiso 1 1 calc R
H30B H 0.5646 0.8441 0.4206 0.028 Uiso 1 1 calc R
H30C H 0.7056 0.8762 0.4587 0.028 Uiso 1 1 calc R
C31 C 1.0347(3) 0.99030(13) 0.39449(15) 0.0124(6) Uani 1 1 d .
C32 C 1.1114(3) 0.95403(14) 0.45671(15) 0.0181(7) Uani 1 1 d .
H32A H 1.1071 0.9732 0.4961 0.027 Uiso 1 1 calc R
H32B H 1.2059 0.9501 0.4620 0.027 Uiso 1 1 calc R
H32C H 1.0700 0.9157 0.4518 0.027 Uiso 1 1 calc R
C33 C 1.0481(3) 0.96082(14) 0.33405(15) 0.0153(7) Uani 1 1 d .
H33A H 1.0056 0.9226 0.3275 0.023 Uiso 1 1 calc R
H33B H 1.1439 0.9566 0.3419 0.023 Uiso 1 1 calc R
H33C H 1.0033 0.9844 0.2942 0.023 Uiso 1 1 calc R
C34 C 1.0976(3) 1.05051(14) 0.40333(16) 0.0196(7) Uani 1 1 d .
H34A H 1.0509 1.0735 0.3632 0.029 Uiso 1 1 calc R
H34B H 1.1934 1.0472 0.4107 0.029 Uiso 1 1 calc R
H34C H 1.0890 1.0695 0.4418 0.029 Uiso 1 1 calc R
C35 C 0.7690(3) 0.80304(13) 0.25430(15) 0.0125(6) Uani 1 1 d .
C36 C 0.6959(3) 0.76751(13) 0.29091(15) 0.0117(6) Uani 1 1 d .
C37 C 0.5622(3) 0.77845(14) 0.27907(15) 0.0151(7) Uani 1 1 d .
H37 H 0.5162 0.8080 0.2483 0.018 Uiso 1 1 calc R
C38 C 0.4929(3) 0.74780(14) 0.31055(16) 0.0192(7) Uani 1 1 d .
H38 H 0.4009 0.7564 0.3014 0.023 Uiso 1 1 calc R
C39 C 0.5586(4) 0.70440(14) 0.35569(16) 0.0210(8) Uani 1 1 d .
H39 H 0.5131 0.6842 0.3790 0.025 Uiso 1 1 calc R
C40 C 0.6907(4) 0.69096(14) 0.36627(17) 0.0204(8) Uani 1 1 d .
H40 H 0.7355 0.6607 0.3961 0.024 Uiso 1 1 calc R
C41 C 0.7580(3) 0.72129(13) 0.33363(15) 0.0168(7) Uani 1 1 d .
H41 H 0.8478 0.7107 0.3402 0.020 Uiso 1 1 calc R
C42 C 0.7161(3) 0.77608(13) 0.18338(15) 0.0140(7) Uani 1 1 d .
C43 C 0.6182(3) 0.80405(14) 0.13101(16) 0.0162(7) Uani 1 1 d .
H43 H 0.5858 0.8406 0.1381 0.019 Uiso 1 1 calc R
C44 C 0.5660(4) 0.77907(15) 0.06745(16) 0.0216(8) Uani 1 1 d .
H44 H 0.4982 0.7987 0.0318 0.026 Uiso 1 1 calc R
C45 C 0.6127(4) 0.72627(15) 0.05645(17) 0.0243(8) Uani 1 1 d .
H45 H 0.5787 0.7098 0.0131 0.029 Uiso 1 1 calc R
C46 C 0.7090(4) 0.69743(15) 0.10877(18) 0.0241(8) Uani 1 1 d .
H46 H 0.7405 0.6607 0.1015 0.029 Uiso 1 1 calc R
C47 C 0.7602(3) 0.72170(14) 0.17209(17) 0.0191(7) Uani 1 1 d .
H47 H 0.8256 0.7012 0.2079 0.023 Uiso 1 1 calc R
C48 C 0.9238(3) 0.79929(13) 0.29040(16) 0.0134(7) Uani 1 1 d .
C49 C 1.0085(3) 0.79682(13) 0.25555(17) 0.0166(7) Uani 1 1 d .
H49 H 0.9704 0.7934 0.2084 0.020 Uiso 1 1 calc R
C50 C 1.1478(3) 0.79932(14) 0.28861(17) 0.0197(8) Uani 1 1 d .
H50 H 1.2040 0.7986 0.2639 0.024 Uiso 1 1 calc R
C51 C 1.2057(3) 0.80293(14) 0.35782(18) 0.0233(8) Uani 1 1 d .
H51 H 1.3011 0.8032 0.3805 0.028 Uiso 1 1 calc R
C52 C 1.1226(3) 0.80606(13) 0.39325(17) 0.0187(7) Uani 1 1 d .
H52 H 1.1611 0.8088 0.4405 0.022 Uiso 1 1 calc R
C53 C 0.9837(3) 0.80516(13) 0.35996(16) 0.0152(7) Uani 1 1 d .
H53 H 0.9278 0.8086 0.3847 0.018 Uiso 1 1 calc R
C54 C 0.2380(4) 0.7704(2) 0.1086(2) 0.0443(11) Uani 1 1 d .
H54 H 0.3309 0.7784 0.1330 0.053 Uiso 1 1 calc R
C55 C 0.1699(5) 0.73668(19) 0.1363(2) 0.0443(12) Uani 1 1 d .
H55 H 0.2144 0.7220 0.1802 0.053 Uiso 1 1 calc R
C56 C 0.0374(5) 0.72395(17) 0.1009(2) 0.0430(12) Uani 1 1 d .
H56 H -0.0102 0.7001 0.1200 0.052 Uiso 1 1 calc R
C57 C -0.0284(4) 0.74555(18) 0.0371(2) 0.0387(11) Uani 1 1 d .
H57 H -0.1206 0.7364 0.0125 0.046 Uiso 1 1 calc R
C58 C 0.0405(4) 0.78028(17) 0.00956(18) 0.0305(9) Uani 1 1 d .
H58 H -0.0039 0.7953 -0.0341 0.037 Uiso 1 1 calc R
C59 C 0.1741(4) 0.79315(18) 0.0456(2) 0.0360(10) Uani 1 1 d .
H59 H 0.2220 0.8176 0.0272 0.043 Uiso 1 1 calc R
N1 N 0.7384(2) 0.86529(11) 0.25205(12) 0.0118(5) Uani 1 1 d .
Th1 Th 0.737055(11) 0.953136(5) 0.253266(5) 0.00857(4) Uani 1 1 d .

loop_
_atom_site_aniso_label
_atom_site_aniso_U_11
_atom_site_aniso_U_22
_atom_site_aniso_U_33
_atom_site_aniso_U_23
_atom_site_aniso_U_13
_atom_site_aniso_U_12
C1 0.0158(16) 0.0160(18) 0.0083(15) 0.0056(12) 0.0051(13) 0.0008(13)
C2 0.0143(16) 0.0143(16) 0.0080(15) 0.0019(13) 0.0030(13) 0.0008(13)
C3 0.0155(15) 0.0096(15) 0.0070(14) 0.0003(13) 0.0029(13) -0.0014(13)
C4 0.0155(16) 0.0125(16) 0.0061(14) 0.0043(12) 0.0043(13) 0.0009(13)
C5 0.0095(14) 0.0109(15) 0.0102(14) 0.0008(13) 0.0018(12) -0.0003(13)
C6 0.0183(17) 0.0116(17) 0.0140(16) 0.0002(13) 0.0055(14) -0.0039(13)
C7 0.0218(18) 0.0174(18) 0.0164(17) -0.0010(14) 0.0041(15) -0.0039(14)
C8 0.027(2) 0.0166(18) 0.0175(17) 0.0056(14) 0.0043(16) -0.0067(15)
C9 0.0166(17) 0.0152(18) 0.0184(17) 0.0025(14) 0.0043(15) -0.0065(14)
C10 0.0149(16) 0.0131(17) 0.0140(15) 0.0005(13) 0.0075(14) 0.0007(13)
C11 0.0188(18) 0.028(2) 0.0137(17) 0.0038(15) 0.0081(15) 0.0013(15)
C12 0.0190(17) 0.0168(17) 0.0143(16) -0.0028(13) 0.0079(15) 0.0004(14)
C13 0.0193(17) 0.0186(18) 0.0177(17) -0.0045(14) 0.0100(15) 0.0013(14)
C14 0.0106(15) 0.0148(17) 0.0104(15) -0.0004(13) 0.0024(13) -0.0001(13)
C15 0.0146(15) 0.0221(18) 0.0152(16) 0.0010(15) 0.0067(14) -0.0028(15)
C16 0.0132(16) 0.0168(18) 0.0215(17) -0.0011(14) 0.0030(14) 0.0029(14)
C17 0.0128(15) 0.0180(18) 0.0170(16) -0.0039(14) 0.0038(14) -0.0021(13)
C18 0.0149(16) 0.0120(16) 0.0088(15) -0.0017(12) 0.0038(14) 0.0012(13)
C19 0.0142(15) 0.0133(17) 0.0061(14) -0.0008(12) 0.0053(13) 0.0004(12)
C20 0.0147(15) 0.0152(17) 0.0080(14) -0.0023(13) 0.0034(13) 0.0007(13)
C21 0.0107(15) 0.0112(16) 0.0095(15) -0.0008(12) 0.0036(13) -0.0010(12)
C22 0.0168(16) 0.0140(17) 0.0097(15) -0.0023(13) 0.0060(13) -0.0011(13)
C23 0.0136(16) 0.0150(17) 0.0129(16) -0.0025(13) 0.0038(14) 0.0018(13)
C24 0.0247(19) 0.0155(18) 0.0219(18) 0.0059(15) 0.0068(16) 0.0089(15)
C25 0.0224(19) 0.0225(19) 0.0159(17) -0.0054(15) 0.0037(15) 0.0082(15)
C26 0.0132(16) 0.022(2) 0.0218(18) -0.0027(14) 0.0022(15) 0.0047(14)
C27 0.0177(17) 0.0141(17) 0.0142(16) -0.0012(13) 0.0089(15) -0.0029(13)
C28 0.0296(19) 0.0269(19) 0.0170(17) -0.0049(16) 0.0166(16) -0.0050(17)
C29 0.0166(17) 0.0197(18) 0.0171(17) 0.0029(14) 0.0077(15) -0.0040(14)
C30 0.0223(18) 0.0199(19) 0.0132(16) 0.0024(14) 0.0068(15) -0.0073(14)
C31 0.0111(15) 0.0128(16) 0.0110(15) 0.0017(13) 0.0017(13) -0.0003(12)
C32 0.0177(16) 0.0238(18) 0.0104(15) 0.0008(15) 0.0028(14) 0.0006(15)
C33 0.0128(15) 0.0198(18) 0.0129(15) -0.0011(14) 0.0044(13) 0.0027(13)
C34 0.0171(16) 0.0194(18) 0.0179(17) -0.0026(15) 0.0019(14) -0.0047(15)
C35 0.0144(16) 0.0095(15) 0.0148(16) 0.0007(13) 0.0070(14) 0.0025(13)
C36 0.0148(16) 0.0088(15) 0.0117(15) -0.0013(12) 0.0054(14) -0.0009(12)
C37 0.0139(16) 0.0140(17) 0.0150(16) -0.0023(13) 0.0030(14) 0.0032(13)
C38 0.0164(17) 0.0179(18) 0.0253(19) -0.0086(15) 0.0101(16) -0.0034(14)
C39 0.028(2) 0.0179(18) 0.0204(18) -0.0057(14) 0.0127(16) -0.0114(15)
C40 0.0214(18) 0.0170(18) 0.0188(18) 0.0053(14) 0.0033(16) -0.0051(14)
C41 0.0177(17) 0.0137(17) 0.0181(17) 0.0013(14) 0.0059(15) 0.0010(13)
C42 0.0162(16) 0.0132(17) 0.0154(16) -0.0010(13) 0.0090(14) -0.0027(13)
C43 0.0208(18) 0.0119(17) 0.0169(17) -0.0042(13) 0.0082(15) -0.0022(14)
C44 0.0262(19) 0.0226(19) 0.0149(17) -0.0011(14) 0.0069(16) -0.0052(15)
C45 0.035(2) 0.022(2) 0.0196(18) -0.0126(15) 0.0143(17) -0.0080(17)
C46 0.026(2) 0.0182(19) 0.032(2) -0.0130(16) 0.0156(18) -0.0044(15)
C47 0.0204(18) 0.0123(17) 0.0259(19) -0.0019(14) 0.0104(16) 0.0000(14)
C48 0.0136(16) 0.0055(15) 0.0193(17) 0.0038(13) 0.0044(14) 0.0010(12)
C49 0.0175(16) 0.0099(16) 0.0224(18) 0.0063(13) 0.0076(15) 0.0028(13)
C50 0.0145(17) 0.0187(18) 0.030(2) 0.0079(15) 0.0134(16) 0.0040(14)
C51 0.0126(17) 0.0165(18) 0.036(2) 0.0087(16) 0.0043(16) 0.0016(14)
C52 0.0182(17) 0.0114(17) 0.0210(18) 0.0012(14) 0.0014(15) -0.0011(14)
C53 0.0163(17) 0.0090(16) 0.0193(17) -0.0006(13) 0.0058(15) 0.0004(13)
C54 0.030(2) 0.065(3) 0.029(2) -0.003(2) 0.001(2) -0.001(2)
C55 0.063(3) 0.049(3) 0.030(2) 0.018(2) 0.028(2) 0.030(2)
C56 0.059(3) 0.027(2) 0.063(3) 0.011(2) 0.046(3) 0.005(2)
C57 0.033(2) 0.037(3) 0.051(3) -0.016(2) 0.021(2) -0.0048(19)
C58 0.038(2) 0.036(2) 0.0196(19) -0.0023(17) 0.0134(18) 0.0013(19)
C59 0.038(2) 0.042(3) 0.033(2) 0.0002(19) 0.018(2) -0.011(2)
N1 0.0127(13) 0.0093(13) 0.0114(12) 0.0007(11) 0.0024(10) 0.0002(11)
Th1 0.01009(6) 0.00788(6) 0.00733(6) -0.00021(5) 0.00288(4) -0.00009(5)

loop_
_atom_type_symbol
_atom_type_description
_atom_type_scat_dispersion_real
_atom_type_scat_dispersion_imag
_atom_type_scat_source
C C 0.0033 0.0016 'International Tables Vol C Tables 4.2.6.8 and 6.1.1.4'
H H 0.0000 0.0000 'International Tables Vol C Tables 4.2.6.8 and 6.1.1.4'
N N 0.0061 0.0033 'International Tables Vol C Tables 4.2.6.8 and 6.1.1.4'
Th Th -7.2400 8.8979 'International Tables Vol C Tables 4.2.6.8 and 6.1.1.4'

loop_
_geom_angle_atom_site_label_1
_geom_angle_atom_site_label_2
_geom_angle_atom_site_label_3
_geom_angle
C5 C1 C2 106.4(3)
C5 C1 C6 118.1(3)
C2 C1 C6 133.4(3)
C5 C1 Th1 70.04(16)
C2 C1 Th1 74.35(16)
C6 C1 Th1 132.31(19)
C3 C2 C1 106.2(3)
C3 C2 C10 119.4(3)
C1 C2 C10 133.6(3)
C3 C2 Th1 68.89(16)
C1 C2 Th1 78.05(16)
C10 C2 Th1 124.47(19)
C4 C3 C2 110.9(3)
C4 C3 Th1 74.43(16)
C2 C3 Th1 83.18(17)
C4 C3 H3 124.5
C2 C3 H3 124.5
Th1 C3 H3 110.0
C3 C4 C5 105.6(3)
C3 C4 C14 126.8(3)
C5 C4 C14 127.5(3)
C3 C4 Th1 76.58(17)
C5 C4 Th1 79.56(17)
C14 C4 Th1 107.95(18)
C4 C5 C1 110.8(3)
C4 C5 Th1 71.85(16)
C1 C5 Th1 82.58(17)
C4 C5 H5 124.6
C1 C5 H5 124.6
Th1 C5 H5 112.8
C9 C6 C7 106.6(3)
C9 C6 C1 116.7(3)
C7 C6 C1 110.9(3)
C9 C6 C8 108.1(3)
C7 C6 C8 106.5(3)
C1 C6 C8 107.6(3)
C6 C7 H7A 109.5
C6 C7 H7B 109.5
H7A C7 H7B 109.5
C6 C7 H7C 109.5
H7A C7 H7C 109.5
H7B C7 H7C 109.5
C6 C8 H8A 109.5
C6 C8 H8B 109.5
H8A C8 H8B 109.5
C6 C8 H8C 109.5
H8A C8 H8C 109.5
H8B C8 H8C 109.5
C6 C9 H9A 109.5
C6 C9 H9B 109.5
H9A C9 H9B 109.5
C6 C9 H9C 109.5
H9A C9 H9C 109.5
H9B C9 H9C 109.5
C13 C10 C12 105.4(3)
C13 C10 C11 106.5(3)
C12 C10 C11 109.7(3)
C13 C10 C2 110.2(3)
C12 C10 C2 114.2(2)
C11 C10 C2 110.4(3)
C10 C11 H11A 109.5
C10 C11 H11B 109.5
H11A C11 H11B 109.5
C10 C11 H11C 109.5
H11A C11 H11C 109.5
H11B C11 H11C 109.5
C10 C12 H12A 109.5
C10 C12 H12B 109.5
H12A C12 H12B 109.5
C10 C12 H12C 109.5
H12A C12 H12C 109.5
H12B C12 H12C 109.5
C10 C13 H13A 109.5
C10 C13 H13B 109.5
H13A C13 H13B 109.5
C10 C13 H13C 109.5
H13A C13 H13C 109.5
H13B C13 H13C 109.5
C4 C14 C16 110.4(3)
C4 C14 C17 110.9(2)
C16 C14 C17 109.4(3)
C4 C14 C15 108.6(2)
C16 C14 C15 108.4(3)
C17 C14 C15 109.1(3)
C14 C15 H15A 109.5
C14 C15 H15B 109.5
H15A C15 H15B 109.5
C14 C15 H15C 109.5
H15A C15 H15C 109.5
H15B C15 H15C 109.5
C14 C16 H16A 109.5
C14 C16 H16B 109.5
H16A C16 H16B 109.5
C14 C16 H16C 109.5
H16A C16 H16C 109.5
H16B C16 H16C 109.5
C14 C17 H17A 109.5
C14 C17 H17B 109.5
H17A C17 H17B 109.5
C14 C17 H17C 109.5
H17A C17 H17C 109.5
H17B C17 H17C 109.5
C22 C18 C19 105.7(3)
C22 C18 C23 118.1(3)
C19 C18 C23 134.0(3)
C22 C18 Th1 71.24(16)
C19 C18 Th1 73.65(16)
C23 C18 Th1 131.85(19)
C20 C19 C18 106.8(3)
C20 C19 C27 120.4(3)
C18 C19 C27 132.3(3)
C20 C19 Th1 69.26(16)
C18 C19 Th1 78.32(16)
C27 C19 Th1 123.14(19)
C21 C20 C19 110.7(3)
C21 C20 Th1 75.75(17)
C19 C20 Th1 82.23(17)
C21 C20 H20 124.7
C19 C20 H20 124.7
Th1 C20 H20 109.6
C22 C21 C20 105.5(3)
C22 C21 C31 128.4(3)
C20 C21 C31 126.0(3)
C22 C21 Th1 79.37(17)
C20 C21 Th1 74.94(17)
C31 C21 Th1 108.52(18)
C21 C22 C18 111.3(3)
C21 C22 Th1 72.07(17)
C18 C22 Th1 80.90(18)
C21 C22 H22 124.3
C18 C22 H22 124.3
Th1 C22 H22 114.4
C26 C23 C25 108.8(3)
C26 C23 C24 104.6(3)
C25 C23 C24 107.6(3)
C26 C23 C18 117.7(3)
C25 C23 C18 107.4(3)
C24 C23 C18 110.4(3)
C23 C24 H24A 109.5
C23 C24 H24B 109.5
H24A C24 H24B 109.5
C23 C24 H24C 109.5
H24A C24 H24C 109.5
H24B C24 H24C 109.5
C23 C25 H25A 109.5
C23 C25 H25B 109.5
H25A C25 H25B 109.5
C23 C25 H25C 109.5
H25A C25 H25C 109.5
H25B C25 H25C 109.5
C23 C26 H26A 109.5
C23 C26 H26B 109.5
H26A C26 H26B 109.5
C23 C26 H26C 109.5
H26A C26 H26C 109.5
H26B C26 H26C 109.5
C30 C27 C29 107.1(3)
C30 C27 C19 110.0(3)
C29 C27 C19 113.1(2)
C30 C27 C28 105.9(3)
C29 C27 C28 110.3(3)
C19 C27 C28 110.1(3)
C27 C28 H28A 109.5
C27 C28 H28B 109.5
H28A C28 H28B 109.5
C27 C28 H28C 109.5
H28A C28 H28C 109.5
H28B C28 H28C 109.5
C27 C29 H29A 109.5
C27 C29 H29B 109.5
H29A C29 H29B 109.5
C27 C29 H29C 109.5
H29A C29 H29C 109.5
H29B C29 H29C 109.5
C27 C30 H30A 109.5
C27 C30 H30B 109.5
H30A C30 H30B 109.5
C27 C30 H30C 109.5
H30A C30 H30C 109.5
H30B C30 H30C 109.5
C21 C31 C34 111.0(3)
C21 C31 C32 111.0(3)
C34 C31 C32 109.1(3)
C21 C31 C33 108.0(2)
C34 C31 C33 109.3(3)
C32 C31 C33 108.5(3)
C31 C32 H32A 109.5
C31 C32 H32B 109.5
H32A C32 H32B 109.5
C31 C32 H32C 109.5
H32A C32 H32C 109.5
H32B C32 H32C 109.5
C31 C33 H33A 109.5
C31 C33 H33B 109.5
H33A C33 H33B 109.5
C31 C33 H33C 109.5
H33A C33 H33C 109.5
H33B C33 H33C 109.5
C31 C34 H34A 109.5
C31 C34 H34B 109.5
H34A C34 H34B 109.5
C31 C34 H34C 109.5
H34A C34 H34C 109.5
H34B C34 H34C 109.5
N1 C35 C48 104.8(2)
N1 C35 C36 112.6(2)
C48 C35 C36 111.5(2)
N1 C35 C42 111.6(2)
C48 C35 C42 113.1(2)
C36 C35 C42 103.4(2)
C37 C36 C41 117.2(3)
C37 C36 C35 120.1(3)
C41 C36 C35 122.6(3)
C36 C37 C38 122.1(3)
C36 C37 H37 119.0
C38 C37 H37 119.0
C37 C38 C39 119.7(3)
C37 C38 H38 120.1
C39 C38 H38 120.1
C40 C39 C38 119.3(3)
C40 C39 H39 120.4
C38 C39 H39 120.4
C39 C40 C41 120.4(3)
C39 C40 H40 119.8
C41 C40 H40 119.8
C40 C41 C36 121.2(3)
C40 C41 H41 119.4
C36 C41 H41 119.4
C43 C42 C47 118.6(3)
C43 C42 C35 120.1(3)
C47 C42 C35 121.1(3)
C42 C43 C44 120.6(3)
C42 C43 H43 119.7
C44 C43 H43 119.7
C45 C44 C43 120.3(3)
C45 C44 H44 119.9
C43 C44 H44 119.9
C44 C45 C46 119.6(3)
C44 C45 H45 120.2
C46 C45 H45 120.2
C45 C46 C47 120.4(3)
C45 C46 H46 119.8
C47 C46 H46 119.8
C46 C47 C42 120.4(3)
C46 C47 H47 119.8
C42 C47 H47 119.8
C49 C48 C53 117.8(3)
C49 C48 C35 121.8(3)
C53 C48 C35 120.0(3)
C50 C49 C48 121.0(3)
C50 C49 H49 119.5
C48 C49 H49 119.5
C49 C50 C51 120.3(3)
C49 C50 H50 119.8
C51 C50 H50 119.8
C52 C51 C50 119.3(3)
C52 C51 H51 120.4
C50 C51 H51 120.4
C53 C52 C51 120.1(3)
C53 C52 H52 119.9
C51 C52 H52 119.9
C52 C53 C48 121.3(3)
C52 C53 H53 119.4
C48 C53 H53 119.4
C55 C54 C59 120.9(4)
C55 C54 H54 119.5
C59 C54 H54 119.5
C54 C55 C56 119.7(4)
C54 C55 H55 120.1
C56 C55 H55 120.1
C55 C56 C57 120.4(4)
C55 C56 H56 119.8
C57 C56 H56 119.8
C58 C57 C56 119.7(4)
C58 C57 H57 120.2
C56 C57 H57 120.2
C59 C58 C57 119.7(4)
C59 C58 H58 120.2
C57 C58 H58 120.2
C58 C59 C54 119.6(4)
C58 C59 H59 120.2
C54 C59 H59 120.2
C35 N1 Th1 168.3(2)
N1 Th1 C20 88.54(9)
N1 Th1 C21 110.20(9)
C20 Th1 C21 29.30(8)
N1 Th1 C4 109.18(9)
C20 Th1 C4 154.86(9)
C21 Th1 C4 140.58(9)
N1 Th1 C3 89.83(9)
C20 Th1 C3 175.87(9)
C21 Th1 C3 149.18(9)
C4 Th1 C3 28.99(8)
N1 Th1 C22 134.98(9)
C20 Th1 C22 46.51(9)
C21 Th1 C22 28.57(8)
C4 Th1 C22 114.35(9)
C3 Th1 C22 134.79(9)
N1 Th1 C5 135.41(9)
C20 Th1 C5 135.87(9)
C21 Th1 C5 112.86(8)
C4 Th1 C5 28.59(8)
C3 Th1 C5 46.16(9)
C22 Th1 C5 89.60(8)
N1 Th1 C19 97.01(9)
C20 Th1 C19 28.50(8)
C21 Th1 C19 47.74(8)
C4 Th1 C19 128.11(9)
C3 Th1 C19 155.60(9)
C22 Th1 C19 46.14(8)
C5 Th1 C19 120.37(8)
N1 Th1 C2 100.36(9)
C20 Th1 C2 149.08(9)
C21 Th1 C2 122.14(9)
C4 Th1 C2 47.11(9)
C3 Th1 C2 27.93(8)
C22 Th1 C2 117.27(9)
C5 Th1 C2 45.68(8)
C19 Th1 C2 162.45(9)
N1 Th1 C18 124.80(9)
C20 Th1 C18 46.57(9)
C21 Th1 C18 47.29(9)
C4 Th1 C18 108.48(9)
C3 Th1 C18 136.93(8)
C22 Th1 C18 27.87(8)
C5 Th1 C18 93.54(8)
C19 Th1 C18 28.03(8)
C2 Th1 C18 134.82(8)
N1 Th1 C1 127.93(9)
C20 Th1 C1 133.68(9)
C21 Th1 C1 104.53(8)
C4 Th1 C1 46.58(9)
C3 Th1 C1 45.66(8)
C22 Th1 C1 91.59(9)
C5 Th1 C1 27.38(8)
C19 Th1 C1 134.92(8)
C2 Th1 C1 27.59(8)
C18 Th1 C1 107.27(8)

loop_
_geom_bond_atom_site_label_1
_geom_bond_atom_site_label_2
_geom_bond_distance
C1 C5 1.419(4)
C1 C2 1.448(4)
C1 C6 1.549(4)
C1 Th1 3.059(3)
C2 C3 1.420(4)
C2 C10 1.555(4)
C2 Th1 3.010(3)
C3 C4 1.409(4)
C3 Th1 2.829(3)
C3 H3 0.9500
C4 C5 1.411(4)
C4 C14 1.525(4)
C4 Th1 2.801(3)
C5 Th1 2.899(3)
C5 H5 0.9500
C6 C9 1.532(4)
C6 C7 1.538(4)
C6 C8 1.553(4)
C7 H7A 0.9800
C7 H7B 0.9800
C7 H7C 0.9800
C8 H8A 0.9800
C8 H8B 0.9800
C8 H8C 0.9800
C9 H9A 0.9800
C9 H9B 0.9800
C9 H9C 0.9800
C10 C13 1.535(4)
C10 C12 1.540(4)
C10 C11 1.542(4)
C11 H11A 0.9800
C11 H11B 0.9800
C11 H11C 0.9800
C12 H12A 0.9800
C12 H12B 0.9800
C12 H12C 0.9800
C13 H13A 0.9800
C13 H13B 0.9800
C13 H13C 0.9800
C14 C16 1.528(4)
C14 C17 1.534(4)
C14 C15 1.538(4)
C15 H15A 0.9800
C15 H15B 0.9800
C15 H15C 0.9800
C16 H16A 0.9800
C16 H16B 0.9800
C16 H16C 0.9800
C17 H17A 0.9800
C17 H17B 0.9800
C17 H17C 0.9800
C18 C22 1.426(4)
C18 C19 1.445(4)
C18 C23 1.551(4)
C18 Th1 3.011(3)
C19 C20 1.421(4)
C19 C27 1.542(4)
C19 Th1 2.951(3)
C20 C21 1.412(4)
C20 Th1 2.785(3)
C20 H20 0.9500
C21 C22 1.405(4)
C21 C31 1.519(4)
C21 Th1 2.795(3)
C22 Th1 2.888(3)
C22 H22 0.9500
C23 C26 1.533(4)
C23 C25 1.539(4)
C23 C24 1.543(4)
C24 H24A 0.9800
C24 H24B 0.9800
C24 H24C 0.9800
C25 H25A 0.9800
C25 H25B 0.9800
C25 H25C 0.9800
C26 H26A 0.9800
C26 H26B 0.9800
C26 H26C 0.9800
C27 C30 1.538(4)
C27 C29 1.540(4)
C27 C28 1.543(4)
C28 H28A 0.9800
C28 H28B 0.9800
C28 H28C 0.9800
C29 H29A 0.9800
C29 H29B 0.9800
C29 H29C 0.9800
C30 H30A 0.9800
C30 H30B 0.9800
C30 H30C 0.9800
C31 C34 1.528(4)
C31 C32 1.534(4)
C31 C33 1.536(4)
C32 H32A 0.9800
C32 H32B 0.9800
C32 H32C 0.9800
C33 H33A 0.9800
C33 H33B 0.9800
C33 H33C 0.9800
C34 H34A 0.9800
C34 H34B 0.9800
C34 H34C 0.9800
C35 N1 1.475(4)
C35 C48 1.542(4)
C35 C36 1.551(4)
C35 C42 1.554(4)
C36 C37 1.380(4)
C36 C41 1.405(4)
C37 C38 1.385(4)
C37 H37 0.9500
C38 C39 1.392(5)
C38 H38 0.9500
C39 C40 1.381(5)
C39 H39 0.9500
C40 C41 1.383(4)
C40 H40 0.9500
C41 H41 0.9500
C42 C43 1.378(4)
C42 C47 1.399(4)
C43 C44 1.401(4)
C43 H43 0.9500
C44 C45 1.376(5)
C44 H44 0.9500
C45 C46 1.379(5)
C45 H45 0.9500
C46 C47 1.389(5)
C46 H46 0.9500
C47 H47 0.9500
C48 C49 1.390(4)
C48 C53 1.404(4)
C49 C50 1.389(4)
C49 H49 0.9500
C50 C51 1.392(5)
C50 H50 0.9500
C51 C52 1.386(5)
C51 H51 0.9500
C52 C53 1.384(4)
C52 H52 0.9500
C53 H53 0.9500
C54 C55 1.358(6)
C54 C59 1.379(5)
C54 H54 0.9500
C55 C56 1.363(6)
C55 H55 0.9500
C56 C57 1.384(6)
C56 H56 0.9500
C57 C58 1.376(5)
C57 H57 0.9500
C58 C59 1.375(5)
C58 H58 0.9500
C59 H59 0.9500
N1 Th1 2.034(2)
